data_7034896
loop_
_publ_author_name
'Nakai, Hidetaka'
'Nonaka, Kyoshiro'
'Goto, Takahiro'
'Seo, Juncheol'
'Matsumoto, Takahiro'
'Ogo, Seiji'

_publ_section_title
;
 A macrocyclic tetraamine bearing four phenol groups: a new class of
 heptadentate ligands to provide an oxygen-sensitive luminescent Tb(iii)
 complex with an extendable phenol pendant arm.
;
_journal_issue 24
_journal_name_full 'Dalton transactions (Cambridge, England : 2003)'
_journal_page_first 10923
_journal_page_last 10927
_journal_paper_doi 10.1039/c5dt00816f
_journal_volume 44
_journal_year 2015
_chemical_formula_moiety 'C45 H59 N4 O4 Tb, 2(H2 O), C2 H3 N'
_chemical_formula_sum 'C47 H66 N5 O6 Tb'
_chemical_formula_weight 955.99
_space_group_crystal_system monoclinic
_space_group_IT_number 14
_space_group_name_Hall '-P 2yn'
_space_group_name_H-M_alt 'P 1 21/n 1'
_symmetry_space_group_name_Hall '-P 2yn'
_symmetry_space_group_name_H-M 'P 1 21/n 1'
_atom_sites_solution_hydrogens geom
_atom_sites_solution_primary direct
_atom_sites_solution_secondary difmap
_audit_update_record
;
2015-04-16 deposited with the CCDC.
2015-05-07 downloaded from the CCDC.
;
_cell_angle_alpha 90.0000
_cell_angle_beta 105.204(3)
_cell_angle_gamma 90.0000
_cell_formula_units_Z 4
_cell_length_a 15.798(3)
_cell_length_b 16.162(3)
_cell_length_c 18.914(4)
_cell_measurement_reflns_used 14304
_cell_measurement_temperature 103
_cell_measurement_theta_max 27.49
_cell_measurement_theta_min 3.15
_cell_volume 4660.2(16)
_computing_cell_refinement CrystalClear
_computing_data_collection 'CrystalClear (Rigaku Inc., 2007)'
_computing_data_reduction CrystalClear
_computing_molecular_graphics 'CrystalStructure 4.1'
_computing_publication_material 'CrystalStructure 4.1 (Rigaku, 2014)'
_computing_structure_refinement 'SHELXL2013 (Sheldrick, 2008)'
_computing_structure_solution 'SIR2011 (Burla, et al., 2012)'
_diffrn_ambient_temperature 103
_diffrn_detector_area_resol_mean 7.111
_diffrn_measured_fraction_theta_full 0.996
_diffrn_measured_fraction_theta_max 0.991
_diffrn_measurement_device_type 'Rigaku Saturn724'
_diffrn_measurement_method \w
_diffrn_radiation_type 'Mo K\a'
_diffrn_radiation_wavelength 0.71075
_diffrn_reflns_av_R_equivalents 0.0459
_diffrn_reflns_laue_measured_fraction_full 0.996
_diffrn_reflns_laue_measured_fraction_max 0.991
_diffrn_reflns_limit_h_max 17
_diffrn_reflns_limit_h_min -20
_diffrn_reflns_limit_k_max 20
_diffrn_reflns_limit_k_min -20
_diffrn_reflns_limit_l_max 24
_diffrn_reflns_limit_l_min -24
_diffrn_reflns_number 36921
_diffrn_reflns_point_group_measured_fraction_full 0.996
_diffrn_reflns_point_group_measured_fraction_max 0.991
_diffrn_reflns_theta_full 25.242
_diffrn_reflns_theta_max 27.485
_diffrn_reflns_theta_min 3.150
_diffrn_standards_number 0
_exptl_absorpt_coefficient_mu 1.565
_exptl_absorpt_correction_T_max 0.869
_exptl_absorpt_correction_T_min 0.714
_exptl_absorpt_correction_type multi-scan
_exptl_absorpt_process_details 'REQAB (Rigaku, 1998)'
_exptl_crystal_colour colorless
_exptl_crystal_density_diffrn 1.362
_exptl_crystal_density_method 'not measured'
_exptl_crystal_description block
_exptl_crystal_F_000 1984.00
_exptl_crystal_preparation Luminescent
_exptl_crystal_size_max 0.200
_exptl_crystal_size_mid 0.170
_exptl_crystal_size_min 0.090
_refine_diff_density_max 1.91
_refine_diff_density_min -1.28
_refine_ls_extinction_method none
_refine_ls_goodness_of_fit_ref 1.093
_refine_ls_hydrogen_treatment constr
_refine_ls_number_parameters 550
_refine_ls_number_reflns 10601
_refine_ls_number_restraints 0
_refine_ls_R_factor_all 0.0588
_refine_ls_R_factor_gt 0.0479
_refine_ls_shift/su_max 0.001
_refine_ls_structure_factor_coef Fsqd
_refine_ls_weighting_details 'w = 1/[\s^2^(Fo^2^)+(0.0530P)^2^+7.4951P] where P=(Fo^2^+2Fc^2^)/3'
_refine_ls_weighting_scheme calc
_refine_ls_wR_factor_gt 0.1123
_refine_ls_wR_factor_ref 0.1201
_reflns_number_gt 9026
_reflns_number_total 10601
_reflns_threshold_expression F^2^>2.0\s(F^2^)
_cod_data_source_file c5dt00816f2.cif
_cod_data_source_block 2_TbMe_cyclen
_cod_depositor_comments 'Adding full bibliography for 7034894--7034896.cif.'
_cod_original_cell_volume 4660.1(16)
_cod_database_code 7034896
_shelxl_res_file
;
TITL 140920_TbMe2
CELL  0.71075 15.79800 16.16150 18.91410 90.00000 105.20370 90.00000
ZERR  4 0.00320 0.00300 0.00380 0.00000 0.00290 0.00000
LATT 1
SYMM .50-X, .50+Y, .50-Z
SFAC C H N O TB
UNIT 188 264 20 24 4
L.S. 20
FMAP 2
PLAN -5
WPDB -2
HTAB
BOND $H
CONF
LIST 4
TEMP -169.8
ACTA
SIZE 0.200 0.170 0.090
WGHT    0.053000    7.495100
FVAR       0.68250
TB1   5    0.216325    0.421708    0.308337    11.00000    0.02925    0.01986 =
         0.02935    0.00001    0.01422   -0.00093
O1    4    0.209697    0.421005    0.419923    11.00000    0.04476    0.03101 =
         0.02630   -0.00297    0.01362   -0.01342
O2    4    0.272418    0.295844    0.318450    11.00000    0.03726    0.02223 =
         0.06222    0.00662    0.02639    0.00606
O3    4    0.086997    0.362877    0.267830    11.00000    0.02868    0.03913 =
         0.03500    0.00466    0.00955   -0.00643
O4    4    0.119386    0.709190    0.430004    11.00000    0.05219    0.03890 =
         0.05535   -0.00928    0.03130   -0.00709
O5    4    0.140020    0.185643    0.310533    11.00000    0.11837    0.06865 =
         0.10939   -0.03297    0.06952   -0.05620
H10   2    0.177366    0.205567    0.311176    11.00000    0.02731
H11   2    0.093112    0.202200    0.310535    11.00000    0.08593
N1    3    0.322789    0.540687    0.375589    11.00000    0.03124    0.02538 =
         0.03400   -0.00061    0.01912   -0.00095
N2    3    0.354882    0.434900    0.255729    11.00000    0.03144    0.02323 =
         0.03490   -0.00200    0.01509   -0.00071
N3    3    0.166112    0.458892    0.168177    11.00000    0.03398    0.02823 =
         0.03156    0.00049    0.01487    0.00104
N4    3    0.139241    0.567791    0.290375    11.00000    0.03506    0.02527 =
         0.03322    0.00056    0.01672   -0.00089
N5    3    0.443719    0.368126    0.763523    11.00000    0.22741    0.22261 =
         0.13223   -0.01437    0.00782   -0.09245
C1    1    0.388665    0.561038    0.334698    11.00000    0.03521    0.02864 =
         0.03682   -0.00614    0.02006   -0.00693
AFIX  23
H1A   2    0.437580    0.592043    0.367399    11.00000   -1.20000
H1B   2    0.361098    0.597493    0.292942    11.00000   -1.20000
AFIX   0
C2    1    0.425112    0.485375    0.306080    11.00000    0.03367    0.02810 =
         0.04314   -0.00537    0.02255   -0.00508
AFIX  23
H2A   2    0.468349    0.502969    0.279507    11.00000   -1.20000
H2B   2    0.456129    0.450599    0.347969    11.00000   -1.20000
AFIX   0
C3    1    0.327875    0.476677    0.183851    11.00000    0.04734    0.02946 =
         0.03784    0.00509    0.02401    0.00009
AFIX  23
H3A   2    0.374086    0.468745    0.157830    11.00000   -1.20000
H3B   2    0.322487    0.536797    0.191721    11.00000   -1.20000
AFIX   0
C4    1    0.241373    0.444541    0.136073    11.00000    0.04708    0.03192 =
         0.03278    0.00112    0.02309    0.00062
AFIX  23
H4A   2    0.229123    0.471983    0.087647    11.00000   -1.20000
H4B   2    0.246845    0.384424    0.128243    11.00000   -1.20000
AFIX   0
C5    1    0.140492    0.547996    0.159401    11.00000    0.04059    0.02892 =
         0.03217    0.00348    0.01546    0.00082
AFIX  23
H5A   2    0.104590    0.557188    0.108634    11.00000   -1.20000
H5B   2    0.194224    0.581988    0.166662    11.00000   -1.20000
AFIX   0
C6    1    0.089152    0.577314    0.212196    11.00000    0.03673    0.02501 =
         0.03488    0.00338    0.01295    0.00321
AFIX  23
H6A   2    0.073543    0.636300    0.202371    11.00000   -1.20000
H6B   2    0.033924    0.545332    0.203465    11.00000   -1.20000
AFIX   0
C7    1    0.203711    0.635030    0.312053    11.00000    0.04172    0.02186 =
         0.03920    0.00303    0.02517    0.00126
AFIX  23
H7A   2    0.172766    0.686549    0.318679    11.00000   -1.20000
H7B   2    0.232661    0.644613    0.272263    11.00000   -1.20000
AFIX   0
C8    1    0.272938    0.615892    0.382305    11.00000    0.03916    0.01980 =
         0.03729   -0.00271    0.02035   -0.00395
AFIX  23
H8A   2    0.313841    0.663272    0.394970    11.00000   -1.20000
H8B   2    0.244330    0.608508    0.422602    11.00000   -1.20000
AFIX   0
C9    1    0.370173    0.508251    0.450030    11.00000    0.02936    0.03344 =
         0.03522   -0.00571    0.01451   -0.00599
AFIX  23
H9A   2    0.420137    0.545547    0.471086    11.00000   -1.20000
H9B   2    0.394782    0.453276    0.443606    11.00000   -1.20000
AFIX   0
C10   1    0.316285    0.499750    0.504832    11.00000    0.03184    0.02777 =
         0.03360    0.00131    0.01645    0.00145
C11   1    0.238102    0.454287    0.485858    11.00000    0.03700    0.02826 =
         0.02956    0.00411    0.01254   -0.00185
C12   1    0.189553    0.444591    0.538278    11.00000    0.03788    0.03496 =
         0.03431    0.00290    0.01317   -0.00789
C13   1    0.221152    0.478941    0.607104    11.00000    0.03830    0.03622 =
         0.02973    0.00230    0.01465   -0.00295
AFIX  43
H13   2    0.188502    0.471447    0.642251    11.00000   -1.20000
AFIX   0
C14   1    0.298925    0.524106    0.627039    11.00000    0.03741    0.03131 =
         0.03365   -0.00089    0.01293    0.00199
C15   1    0.344482    0.534492    0.574300    11.00000    0.02820    0.03310 =
         0.03588   -0.00181    0.01100   -0.00131
AFIX  43
H15   2    0.396785    0.566446    0.585985    11.00000   -1.20000
AFIX   0
C16   1    0.104982    0.396909    0.516622    11.00000    0.04901    0.06680 =
         0.03602   -0.00316    0.02032   -0.02476
AFIX  33
H16A  2    0.094734    0.378020    0.465840    11.00000   -1.20000
H16B  2    0.108590    0.348947    0.548982    11.00000   -1.20000
H16C  2    0.056487    0.432674    0.520926    11.00000   -1.20000
AFIX   0
C17   1    0.330345    0.560277    0.702560    11.00000    0.04081    0.05062 =
         0.03695   -0.00954    0.01503   -0.00835
AFIX  33
H17A  2    0.289067    0.545928    0.731299    11.00000   -1.20000
H17B  2    0.388414    0.537897    0.726606    11.00000   -1.20000
H17C  2    0.334051    0.620601    0.699044    11.00000   -1.20000
AFIX   0
C18   1    0.393698    0.351756    0.246126    11.00000    0.03649    0.02654 =
         0.04068   -0.00483    0.02072   -0.00089
AFIX  23
H18A  2    0.349780    0.318907    0.210072    11.00000   -1.20000
H18B  2    0.445132    0.359932    0.226212    11.00000   -1.20000
AFIX   0
C19   1    0.421599    0.304263    0.316650    11.00000    0.03774    0.02419 =
         0.03889   -0.00599    0.01864    0.00069
C20   1    0.357423    0.280737    0.352007    11.00000    0.03929    0.02169 =
         0.04998    0.00022    0.02290    0.00441
C21   1    0.382209    0.242833    0.420618    11.00000    0.05411    0.02751 =
         0.05120    0.00349    0.03051    0.00943
C22   1    0.470661    0.225497    0.451097    11.00000    0.05950    0.03435 =
         0.04409   -0.00399    0.01667    0.00345
AFIX  43
H22   2    0.487592    0.200053    0.497978    11.00000   -1.20000
AFIX   0
C23   1    0.534904    0.243840    0.415845    11.00000    0.04101    0.03217 =
         0.04777   -0.00358    0.01123    0.00183
C24   1    0.509024    0.284088    0.348266    11.00000    0.03504    0.02681 =
         0.04817   -0.00719    0.01612   -0.00204
AFIX  43
H24   2    0.552011    0.298006    0.323319    11.00000   -1.20000
AFIX   0
C25   1    0.313545    0.221100    0.460079    11.00000    0.07007    0.05662 =
         0.07124    0.02674    0.04943    0.02672
AFIX  33
H25A  2    0.255608    0.237988    0.430193    11.00000   -1.20000
H25B  2    0.313955    0.161230    0.468383    11.00000   -1.20000
H25C  2    0.326524    0.249983    0.507263    11.00000   -1.20000
AFIX   0
C26   1    0.629886    0.220118    0.447747    11.00000    0.04605    0.05172 =
         0.07228    0.00795    0.00815    0.00111
AFIX  33
H26A  2    0.664724    0.238463    0.414753    11.00000   -1.20000
H26B  2    0.651965    0.246628    0.495651    11.00000   -1.20000
H26C  2    0.634511    0.159893    0.453509    11.00000   -1.20000
AFIX   0
C27   1    0.093140    0.404935    0.127176    11.00000    0.03980    0.03312 =
         0.03071   -0.00060    0.01435    0.00047
AFIX  23
H27A  2    0.114189    0.346986    0.131931    11.00000   -1.20000
H27B  2    0.079990    0.419769    0.074630    11.00000   -1.20000
AFIX   0
C28   1    0.009286    0.408394    0.149902    11.00000    0.03584    0.03389 =
         0.02886   -0.00616    0.01055   -0.00462
C29   1    0.011196    0.383558    0.222050    11.00000    0.03502    0.03223 =
         0.03228    0.00125    0.01195   -0.00223
C30   1   -0.067506    0.382862    0.243669    11.00000    0.03218    0.03664 =
         0.03589   -0.00103    0.01164   -0.00755
C31   1   -0.143575    0.410063    0.194225    11.00000    0.03088    0.05033 =
         0.03970   -0.00284    0.01277    0.00085
AFIX  43
H31   2   -0.196184    0.411070    0.209608    11.00000   -1.20000
AFIX   0
C32   1   -0.147169    0.435924    0.123459    11.00000    0.03693    0.04373 =
         0.03714   -0.00045    0.00747    0.00297
C33   1   -0.069565    0.434317    0.101890    11.00000    0.04551    0.04707 =
         0.02886   -0.00126    0.01110   -0.00330
AFIX  43
H33   2   -0.070066    0.451132    0.053654    11.00000   -1.20000
AFIX   0
C34   1   -0.066227    0.354623    0.319587    11.00000    0.03914    0.05340 =
         0.03667    0.00312    0.01476   -0.01059
AFIX  33
H34A  2   -0.006528    0.338005    0.345608    11.00000   -1.20000
H34B  2   -0.085353    0.400007    0.346109    11.00000   -1.20000
H34C  2   -0.105967    0.307430    0.316584    11.00000   -1.20000
AFIX   0
C35   1   -0.231651    0.465784    0.072114    11.00000    0.04939    0.08042 =
         0.04712    0.00571    0.01294    0.01239
AFIX  33
H35A  2   -0.278983    0.462473    0.096691    11.00000   -1.20000
H35B  2   -0.224660    0.523276    0.058166    11.00000   -1.20000
H35C  2   -0.246171    0.430994    0.028142    11.00000   -1.20000
AFIX   0
C36   1    0.077813    0.564224    0.339087    11.00000    0.04048    0.02466 =
         0.03781    0.00457    0.02083   -0.00125
AFIX  23
H36A  2    0.113543    0.559339    0.390421    11.00000   -1.20000
H36B  2    0.042475    0.513051    0.327295    11.00000   -1.20000
AFIX   0
C37   1    0.015484    0.636295    0.334729    11.00000    0.04015    0.03163 =
         0.04323    0.00774    0.02612    0.00294
C38   1    0.037844    0.704921    0.381562    11.00000    0.05188    0.02904 =
         0.04284    0.00375    0.03221    0.00079
C39   1   -0.022666    0.769597    0.379143    11.00000    0.06560    0.03564 =
         0.05927    0.00793    0.04167    0.00596
C40   1   -0.103684    0.761795    0.331315    11.00000    0.06836    0.05170 =
         0.06054    0.01969    0.04407    0.02477
AFIX  43
H40   2   -0.144727    0.805140    0.329847    11.00000   -1.20000
AFIX   0
C41   1   -0.130239    0.694928    0.284691    11.00000    0.04738    0.06268 =
         0.04570    0.02152    0.02441    0.01573
C42   1   -0.067922    0.631930    0.287521    11.00000    0.04923    0.04174 =
         0.04084    0.01073    0.02414    0.00684
AFIX  43
H42   2   -0.083415    0.585238    0.256287    11.00000   -1.20000
AFIX   0
C43   1    0.001216    0.843960    0.427649    11.00000    0.10631    0.03898 =
         0.08468   -0.00289    0.05812    0.01245
AFIX  33
H43A  2    0.061655    0.838359    0.457875    11.00000   -1.20000
H43B  2   -0.003754    0.893848    0.397380    11.00000   -1.20000
H43C  2   -0.038638    0.848291    0.459403    11.00000   -1.20000
AFIX   0
C44   1   -0.220261    0.687474    0.234994    11.00000    0.06309    0.10243 =
         0.07076    0.02606    0.02241    0.03237
AFIX  33
H44A  2   -0.224932    0.635830    0.207080    11.00000   -1.20000
H44B  2   -0.263243    0.687189    0.264106    11.00000   -1.20000
H44C  2   -0.231826    0.734499    0.201106    11.00000   -1.20000
AFIX   0
C45   1    0.121796    0.682822    0.503055    11.00000    0.05272    0.07191 =
         0.05203   -0.00979    0.02120   -0.00633
AFIX  33
H45A  2    0.181831    0.687611    0.534272    11.00000   -1.20000
H45B  2    0.082647    0.717788    0.522698    11.00000   -1.20000
H45C  2    0.102555    0.625084    0.502020    11.00000   -1.20000
AFIX   0
C46   1    0.379133    0.305928    0.630956    11.00000    0.16589    0.09167 =
         0.10587    0.00792    0.02413    0.00315
AFIX 137
H46A  2    0.413300    0.257389    0.624087    11.00000   -1.20000
H46B  2    0.381255    0.347703    0.593904    11.00000   -1.20000
H46C  2    0.318096    0.289580    0.625905    11.00000   -1.20000
AFIX   0
C47   1    0.416197    0.340543    0.704302    11.00000    0.10271    0.09599 =
         0.13205    0.02908    0.03267   -0.00712
O6A   4    0.054395    0.112335    0.407326    10.70000    0.21354    0.18522 =
         0.12216    0.02306    0.09851    0.02855
O6B   4   -0.035354    0.094540    0.366828    10.30000    0.09989    0.27433 =
         0.15595    0.00873   -0.01810   -0.05137
HKLF 4
 
REM  140920_TbMe2
REM R1 =  0.0479 for    9026 Fo > 4sig(Fo)  and  0.0588 for all   10601 data
REM    550 parameters refined using      0 restraints
 
END  
     
WGHT      0.0530      7.4980 

REM Instructions for potential hydrogen bonds
HTAB O5 O2
EQIV $1 x-1/2, -y+1/2, z-1/2
HTAB O5 N5_$1
EQIV $2 -x+1/2, y+1/2, -z+1/2
HTAB C1 O5_$2
HTAB C3 O5_$2
HTAB C7 O4
HTAB C8 O4

REM Highest difference peak  1.911,  deepest hole -1.282,  1-sigma level  0.109
Q1    1   0.2172  0.7363  0.3098  11.00000  0.05    1.91
Q2    1   0.3520  0.4217  0.0782  11.00000  0.05    1.49
Q3    1   0.2745  0.4250  0.3736  11.00000  0.05    0.68
Q4    1   0.2799  0.2753  0.4628  11.00000  0.05    0.61
Q5    1   0.3854  0.5792  0.7082  11.00000  0.05    0.60
;

loop_
_symmetry_equiv_pos_site_id
_space_group_symop_operation_xyz
1 +X,+Y,+Z
2 1/2-X,1/2+Y,1/2-Z
3 -X,-Y,-Z
4 1/2+X,1/2-Y,1/2+Z

loop_
_atom_site_label
_atom_site_type_symbol
_atom_site_fract_x
_atom_site_fract_y
_atom_site_fract_z
_atom_site_U_iso_or_equiv
_atom_site_adp_type
_atom_site_occupancy
_atom_site_site_symmetry_multiplicity
_atom_site_calc_flag
_atom_site_refinement_flags
Tb1 Tb 0.21633(2) 0.42171(2) 0.30834(2) 0.02493(8) Uani 1 4 d .
O1 O 0.2097(2) 0.42100(17) 0.41992(16) 0.0332(7) Uani 1 4 d .
O2 O 0.2724(2) 0.29584(17) 0.31845(19) 0.0381(7) Uani 1 4 d .
O3 O 0.08700(18) 0.36288(19) 0.26783(16) 0.0340(7) Uani 1 4 d .
O4 O 0.1194(2) 0.7092(2) 0.4300(2) 0.0456(8) Uani 1 4 d .
O5 O 0.1400(6) 0.1856(4) 0.3105(4) 0.091(2) Uani 1 4 d .
N1 N 0.3228(2) 0.5407(2) 0.37559(19) 0.0282(7) Uani 1 4 d .
N2 N 0.3549(2) 0.4349(2) 0.2557(2) 0.0287(7) Uani 1 4 d .
N3 N 0.1661(2) 0.4589(2) 0.16818(19) 0.0301(7) Uani 1 4 d .
N4 N 0.1392(2) 0.5678(2) 0.2904(2) 0.0297(7) Uani 1 4 d .
N5 N 0.4437(9) 0.3681(9) 0.7635(7) 0.201(6) Uani 1 4 d .
C1 C 0.3887(3) 0.5610(3) 0.3347(3) 0.0316(9) Uani 1 4 d .
C2 C 0.4251(3) 0.4854(3) 0.3061(2) 0.0326(9) Uani 1 4 d .
C3 C 0.3279(3) 0.4767(3) 0.1839(2) 0.0358(10) Uani 1 4 d .
C4 C 0.2414(3) 0.4445(3) 0.1361(2) 0.0349(10) Uani 1 4 d .
C5 C 0.1405(3) 0.5480(3) 0.1594(2) 0.0328(9) Uani 1 4 d .
C6 C 0.0891(3) 0.5773(2) 0.2122(2) 0.0315(9) Uani 1 4 d .
C7 C 0.2037(3) 0.6350(3) 0.3120(2) 0.0315(9) Uani 1 4 d .
C8 C 0.2729(3) 0.6159(2) 0.3823(2) 0.0301(9) Uani 1 4 d .
C9 C 0.3702(3) 0.5082(3) 0.4500(2) 0.0315(9) Uani 1 4 d .
C10 C 0.3163(3) 0.4998(3) 0.5048(2) 0.0296(8) Uani 1 4 d .
C11 C 0.2381(3) 0.4543(3) 0.4859(2) 0.0309(9) Uani 1 4 d .
C12 C 0.1896(3) 0.4446(3) 0.5383(3) 0.0350(10) Uani 1 4 d .
C13 C 0.2212(3) 0.4789(3) 0.6071(2) 0.0337(9) Uani 1 4 d .
C14 C 0.2989(3) 0.5241(3) 0.6270(2) 0.0334(9) Uani 1 4 d .
C15 C 0.3445(3) 0.5345(3) 0.5743(2) 0.0319(9) Uani 1 4 d .
C16 C 0.1050(3) 0.3969(4) 0.5166(3) 0.0489(13) Uani 1 4 d .
C17 C 0.3303(3) 0.5603(3) 0.7026(3) 0.0419(11) Uani 1 4 d .
C18 C 0.3937(3) 0.3518(3) 0.2461(2) 0.0326(9) Uani 1 4 d .
C19 C 0.4216(3) 0.3043(3) 0.3166(2) 0.0320(9) Uani 1 4 d .
C20 C 0.3574(3) 0.2807(3) 0.3520(3) 0.0349(10) Uani 1 4 d .
C21 C 0.3822(3) 0.2428(3) 0.4206(3) 0.0411(11) Uani 1 4 d .
C22 C 0.4707(4) 0.2255(3) 0.4511(3) 0.0454(12) Uani 1 4 d .
C23 C 0.5349(3) 0.2438(3) 0.4159(3) 0.0404(10) Uani 1 4 d .
C24 C 0.5090(3) 0.2841(3) 0.3483(3) 0.0357(10) Uani 1 4 d .
C25 C 0.3135(4) 0.2211(4) 0.4601(3) 0.0602(16) Uani 1 4 d .
C26 C 0.6299(4) 0.2201(4) 0.4477(3) 0.0581(15) Uani 1 4 d .
C27 C 0.0931(3) 0.4049(3) 0.1272(2) 0.0336(9) Uani 1 4 d .
C28 C 0.0093(3) 0.4084(3) 0.1499(2) 0.0325(9) Uani 1 4 d .
C29 C 0.0112(3) 0.3836(3) 0.2221(2) 0.0326(9) Uani 1 4 d .
C30 C -0.0675(3) 0.3829(3) 0.2437(2) 0.0344(9) Uani 1 4 d .
C31 C -0.1436(3) 0.4101(3) 0.1942(3) 0.0396(11) Uani 1 4 d .
C32 C -0.1472(3) 0.4359(3) 0.1235(3) 0.0397(10) Uani 1 4 d .
C33 C -0.0696(3) 0.4343(3) 0.1019(3) 0.0402(11) Uani 1 4 d .
C34 C -0.0662(3) 0.3546(3) 0.3196(3) 0.0422(11) Uani 1 4 d .
C35 C -0.2316(4) 0.4658(4) 0.0721(3) 0.0589(15) Uani 1 4 d .
C36 C 0.0778(3) 0.5642(3) 0.3391(3) 0.0323(9) Uani 1 4 d .
C37 C 0.0155(3) 0.6363(3) 0.3347(3) 0.0355(10) Uani 1 4 d .
C38 C 0.0378(3) 0.7049(3) 0.3816(3) 0.0375(10) Uani 1 4 d .
C39 C -0.0227(4) 0.7696(3) 0.3791(3) 0.0488(13) Uani 1 4 d .
C40 C -0.1037(4) 0.7618(4) 0.3313(3) 0.0551(15) Uani 1 4 d .
C41 C -0.1302(3) 0.6949(4) 0.2847(3) 0.0496(13) Uani 1 4 d .
C42 C -0.0679(3) 0.6319(3) 0.2875(3) 0.0416(11) Uani 1 4 d .
C43 C 0.0012(5) 0.8440(4) 0.4276(4) 0.0704(18) Uani 1 4 d .
C44 C -0.2203(4) 0.6875(5) 0.2350(4) 0.078(2) Uani 1 4 d .
C45 C 0.1218(4) 0.6828(4) 0.5031(3) 0.0575(14) Uani 1 4 d .
C46 C 0.3791(7) 0.3059(6) 0.6310(6) 0.123(3) Uani 1 4 d .
C47 C 0.4162(7) 0.3405(7) 0.7043(7) 0.110(3) Uani 1 4 d .
H1A H 0.43758 0.59204 0.3674 0.0379 Uiso 1 4 calc R
H1B H 0.3611 0.59749 0.29294 0.0379 Uiso 1 4 calc R
H2A H 0.46835 0.50297 0.27951 0.0392 Uiso 1 4 calc R
H2B H 0.45613 0.4506 0.34797 0.0392 Uiso 1 4 calc R
H3A H 0.37409 0.46874 0.15783 0.0430 Uiso 1 4 calc R
H3B H 0.32249 0.5368 0.19172 0.0430 Uiso 1 4 calc R
H4A H 0.22912 0.47198 0.08765 0.0419 Uiso 1 4 calc R
H4B H 0.24684 0.38442 0.12824 0.0419 Uiso 1 4 calc R
H5A H 0.10459 0.55719 0.10863 0.0393 Uiso 1 4 calc R
H5B H 0.19422 0.58199 0.16666 0.0393 Uiso 1 4 calc R
H6A H 0.07354 0.6363 0.20237 0.0378 Uiso 1 4 calc R
H6B H 0.03392 0.54533 0.20346 0.0378 Uiso 1 4 calc R
H7A H 0.17277 0.68655 0.31868 0.0378 Uiso 1 4 calc R
H7B H 0.23266 0.64461 0.27226 0.0378 Uiso 1 4 calc R
H8A H 0.31384 0.66327 0.39497 0.0362 Uiso 1 4 calc R
H8B H 0.24433 0.60851 0.4226 0.0362 Uiso 1 4 calc R
H9A H 0.42014 0.54555 0.47109 0.0378 Uiso 1 4 calc R
H9B H 0.39478 0.45328 0.44361 0.0378 Uiso 1 4 calc R
H10 H 0.17737 0.20557 0.31118 0.0273 Uiso 1 4 calc R
H11 H 0.09311 0.2022 0.31053 0.0859 Uiso 1 4 calc R
H13 H 0.1885 0.47145 0.64225 0.0404 Uiso 1 4 calc R
H15 H 0.39679 0.56645 0.58598 0.0383 Uiso 1 4 calc R
H16A H 0.09473 0.37802 0.46584 0.0587 Uiso 1 4 calc R
H16B H 0.10859 0.34895 0.54898 0.0587 Uiso 1 4 calc R
H16C H 0.05649 0.43267 0.52093 0.0587 Uiso 1 4 calc R
H17A H 0.28907 0.54593 0.7313 0.0503 Uiso 1 4 calc R
H17B H 0.38841 0.5379 0.72661 0.0503 Uiso 1 4 calc R
H17C H 0.33405 0.6206 0.69904 0.0503 Uiso 1 4 calc R
H18A H 0.34978 0.31891 0.21007 0.0391 Uiso 1 4 calc R
H18B H 0.44513 0.35993 0.22621 0.0391 Uiso 1 4 calc R
H22 H 0.48759 0.20005 0.49798 0.0545 Uiso 1 4 calc R
H24 H 0.55201 0.29801 0.32332 0.0428 Uiso 1 4 calc R
H25A H 0.25561 0.23799 0.43019 0.0722 Uiso 1 4 calc R
H25B H 0.31396 0.16123 0.46838 0.0722 Uiso 1 4 calc R
H25C H 0.32652 0.24998 0.50726 0.0722 Uiso 1 4 calc R
H26A H 0.66472 0.23846 0.41475 0.0697 Uiso 1 4 calc R
H26B H 0.65197 0.24663 0.49565 0.0697 Uiso 1 4 calc R
H26C H 0.63451 0.15989 0.45351 0.0697 Uiso 1 4 calc R
H27A H 0.11419 0.34699 0.13193 0.0403 Uiso 1 4 calc R
H27B H 0.07999 0.41977 0.07463 0.0403 Uiso 1 4 calc R
H31 H -0.19618 0.41107 0.20961 0.0476 Uiso 1 4 calc R
H33 H -0.07007 0.45113 0.05365 0.0483 Uiso 1 4 calc R
H34A H -0.00653 0.33801 0.34561 0.0506 Uiso 1 4 calc R
H34B H -0.08535 0.40001 0.34611 0.0506 Uiso 1 4 calc R
H34C H -0.10597 0.30743 0.31658 0.0506 Uiso 1 4 calc R
H35A H -0.27898 0.46247 0.09669 0.0707 Uiso 1 4 calc R
H35B H -0.22466 0.52328 0.05817 0.0707 Uiso 1 4 calc R
H35C H -0.24617 0.43099 0.02814 0.0707 Uiso 1 4 calc R
H36A H 0.11354 0.55934 0.39042 0.0388 Uiso 1 4 calc R
H36B H 0.04248 0.51305 0.32729 0.0388 Uiso 1 4 calc R
H40 H -0.14473 0.80514 0.32985 0.0661 Uiso 1 4 calc R
H42 H -0.08342 0.58524 0.25629 0.0499 Uiso 1 4 calc R
H43A H 0.06166 0.83836 0.45788 0.0845 Uiso 1 4 calc R
H43B H -0.00375 0.89385 0.39738 0.0845 Uiso 1 4 calc R
H43C H -0.03864 0.84829 0.4594 0.0845 Uiso 1 4 calc R
H44A H -0.22493 0.63583 0.20708 0.0934 Uiso 1 4 calc R
H44B H -0.26324 0.68719 0.26411 0.0934 Uiso 1 4 calc R
H44C H -0.23183 0.7345 0.20111 0.0934 Uiso 1 4 calc R
H45A H 0.18183 0.68761 0.53427 0.0690 Uiso 1 4 calc R
H45B H 0.08265 0.71779 0.5227 0.0690 Uiso 1 4 calc R
H45C H 0.10256 0.62508 0.50202 0.0690 Uiso 1 4 calc R
H46A H 0.4133 0.25739 0.62409 0.1480 Uiso 1 4 calc R
H46B H 0.38126 0.3477 0.5939 0.1480 Uiso 1 4 calc R
H46C H 0.3181 0.28958 0.62591 0.1480 Uiso 1 4 calc R
O6A O 0.0544(10) 0.1123(8) 0.4073(6) 0.163(5) Uani 0.7 4 d .
O6B O -0.0353(19) 0.095(2) 0.3668(18) 0.186(15) Uani 0.3 4 d .

loop_
_atom_site_aniso_label
_atom_site_aniso_U_11
_atom_site_aniso_U_22
_atom_site_aniso_U_33
_atom_site_aniso_U_12
_atom_site_aniso_U_13
_atom_site_aniso_U_23
Tb1 0.02925(12) 0.01986(11) 0.02935(12) -0.00093(7) 0.01422(9) 0.00001(7)
O1 0.0448(18) 0.0310(16) 0.0263(15) -0.0134(12) 0.0136(13) -0.0030(12)
O2 0.0373(17) 0.0222(14) 0.062(2) 0.0061(12) 0.0264(15) 0.0066(14)
O3 0.0287(16) 0.0391(17) 0.0350(16) -0.0064(13) 0.0095(13) 0.0047(13)
O4 0.052(2) 0.0389(18) 0.055(2) -0.0071(15) 0.0313(18) -0.0093(16)
O5 0.118(6) 0.069(3) 0.109(5) -0.056(4) 0.070(4) -0.033(3)
N1 0.0312(18) 0.0254(17) 0.0340(19) -0.0010(14) 0.0191(15) -0.0006(14)
N2 0.0314(19) 0.0232(16) 0.0349(19) -0.0007(13) 0.0151(15) -0.0020(14)
N3 0.0340(19) 0.0282(17) 0.0316(18) 0.0010(14) 0.0149(15) 0.0005(14)
N4 0.035(2) 0.0253(17) 0.0332(19) -0.0009(14) 0.0167(16) 0.0006(14)
N5 0.227(14) 0.223(14) 0.132(9) -0.092(11) 0.008(9) -0.014(10)
C1 0.035(2) 0.029(2) 0.037(2) -0.0069(17) 0.0201(19) -0.0061(17)
C2 0.034(2) 0.028(2) 0.043(2) -0.0051(17) 0.0226(19) -0.0054(18)
C3 0.047(3) 0.029(2) 0.038(2) 0.0001(19) 0.024(2) 0.0051(18)
C4 0.047(3) 0.032(2) 0.033(2) 0.0006(19) 0.023(2) 0.0011(18)
C5 0.041(2) 0.029(2) 0.032(2) 0.0008(18) 0.0155(19) 0.0035(17)
C6 0.037(2) 0.025(2) 0.035(2) 0.0032(16) 0.0130(19) 0.0034(17)
C7 0.042(2) 0.0219(19) 0.039(2) 0.0013(17) 0.025(2) 0.0030(17)
C8 0.039(2) 0.0198(18) 0.037(2) -0.0040(16) 0.0204(19) -0.0027(17)
C9 0.029(2) 0.033(2) 0.035(2) -0.0060(17) 0.0145(18) -0.0057(18)
C10 0.032(2) 0.028(2) 0.034(2) 0.0014(16) 0.0164(18) 0.0013(17)
C11 0.037(2) 0.028(2) 0.030(2) -0.0019(17) 0.0125(18) 0.0041(17)
C12 0.038(2) 0.035(2) 0.034(2) -0.0079(19) 0.0132(19) 0.0029(19)
C13 0.038(2) 0.036(2) 0.030(2) -0.0029(18) 0.0147(18) 0.0023(18)
C14 0.037(2) 0.031(2) 0.034(2) 0.0020(18) 0.0129(19) -0.0009(18)
C15 0.028(2) 0.033(2) 0.036(2) -0.0013(17) 0.0110(18) -0.0018(18)
C16 0.049(3) 0.067(3) 0.036(3) -0.025(3) 0.020(2) -0.003(2)
C17 0.041(3) 0.051(3) 0.037(3) -0.008(2) 0.015(2) -0.010(2)
C18 0.036(2) 0.027(2) 0.041(2) -0.0009(17) 0.0207(19) -0.0048(18)
C19 0.038(2) 0.024(2) 0.039(2) 0.0007(17) 0.0186(19) -0.0060(17)
C20 0.039(3) 0.022(2) 0.050(3) 0.0044(17) 0.023(2) 0.0002(18)
C21 0.054(3) 0.028(2) 0.051(3) 0.009(2) 0.031(2) 0.003(2)
C22 0.059(3) 0.034(2) 0.044(3) 0.003(2) 0.017(2) -0.004(2)
C23 0.041(3) 0.032(2) 0.048(3) 0.0018(19) 0.011(2) -0.004(2)
C24 0.035(2) 0.027(2) 0.048(3) -0.0020(17) 0.016(2) -0.0072(19)
C25 0.070(4) 0.057(3) 0.071(4) 0.027(3) 0.049(3) 0.027(3)
C26 0.046(3) 0.052(3) 0.072(4) 0.001(2) 0.008(3) 0.008(3)
C27 0.040(2) 0.033(2) 0.031(2) 0.0005(18) 0.0144(19) -0.0006(17)
C28 0.036(2) 0.034(2) 0.029(2) -0.0046(17) 0.0106(18) -0.0062(17)
C29 0.035(2) 0.032(2) 0.032(2) -0.0022(18) 0.0120(18) 0.0013(18)
C30 0.032(2) 0.037(2) 0.036(2) -0.0076(18) 0.0116(18) -0.0010(19)
C31 0.031(2) 0.050(3) 0.040(3) 0.001(2) 0.013(2) -0.003(2)
C32 0.037(3) 0.044(3) 0.037(2) 0.003(2) 0.007(2) -0.000(2)
C33 0.046(3) 0.047(3) 0.029(2) -0.003(2) 0.011(2) -0.001(2)
C34 0.039(3) 0.053(3) 0.037(2) -0.011(2) 0.015(2) 0.003(2)
C35 0.049(3) 0.080(4) 0.047(3) 0.012(3) 0.013(3) 0.006(3)
C36 0.040(2) 0.025(2) 0.038(2) -0.0013(17) 0.021(2) 0.0046(17)
C37 0.040(3) 0.032(2) 0.043(2) 0.0029(18) 0.026(2) 0.0077(19)
C38 0.052(3) 0.029(2) 0.043(3) 0.0008(19) 0.032(2) 0.0037(19)
C39 0.066(4) 0.036(3) 0.059(3) 0.006(2) 0.042(3) 0.008(2)
C40 0.068(4) 0.052(3) 0.061(3) 0.025(3) 0.044(3) 0.020(3)
C41 0.047(3) 0.063(3) 0.046(3) 0.016(2) 0.024(2) 0.022(3)
C42 0.049(3) 0.042(3) 0.041(3) 0.007(2) 0.024(2) 0.011(2)
C43 0.106(5) 0.039(3) 0.085(5) 0.012(3) 0.058(4) -0.003(3)
C44 0.063(4) 0.102(6) 0.071(4) 0.032(4) 0.022(3) 0.026(4)
C45 0.053(3) 0.072(4) 0.052(3) -0.006(3) 0.021(3) -0.010(3)
C46 0.166(10) 0.092(7) 0.106(8) 0.003(7) 0.024(7) 0.008(6)
C47 0.103(7) 0.096(7) 0.132(9) -0.007(5) 0.033(7) 0.029(7)
O6A 0.214(13) 0.185(11) 0.122(9) 0.029(11) 0.099(9) 0.023(8)
O6B 0.100(19) 0.27(4) 0.16(3) -0.05(2) -0.018(18) 0.01(2)

loop_
_atom_type_symbol
_atom_type_description
_atom_type_scat_dispersion_real
_atom_type_scat_dispersion_imag
_atom_type_scat_source
C C 0.0033 0.0016
;
International Tables for Crystallography
(Vol. C, Tables 4.2.6.8 and 6.1.1.4)
;
H H 0.0000 0.0000
;
International Tables for Crystallography
(Vol. C, Table 6.1.1.4)
;
N N 0.0061 0.0033
;
International Tables for Crystallography
(Vol. C, Tables 4.2.6.8 and 6.1.1.4)
;
O O 0.0106 0.0060
;
International Tables for Crystallography
(Vol. C, Tables 4.2.6.8 and 6.1.1.4)
;
Tb Tb -0.1723 4.1537
;
International Tables for Crystallography
(Vol. C, Tables 4.2.6.8 and 6.1.1.4)
;

loop_
_geom_angle_atom_site_label_1
_geom_angle_atom_site_label_2
_geom_angle_atom_site_label_3
_geom_angle
_geom_angle_publ_flag
O1 Tb1 O2 91.83(12) yes
O1 Tb1 O3 93.44(12) yes
O1 Tb1 N1 73.72(11) yes
O1 Tb1 N2 129.19(11) yes
O1 Tb1 N3 156.26(12) yes
O1 Tb1 N4 89.51(12) yes
O2 Tb1 O3 86.96(11) yes
O2 Tb1 N1 115.94(10) yes
O2 Tb1 N2 75.72(12) yes
O2 Tb1 N3 107.82(12) yes
O2 Tb1 N4 176.04(10) yes
O3 Tb1 N1 153.50(12) yes
O3 Tb1 N2 133.58(11) yes
O3 Tb1 N3 74.97(11) yes
O3 Tb1 N4 89.24(11) yes
N1 Tb1 N2 68.76(11) yes
N1 Tb1 N3 107.69(11) yes
N1 Tb1 N4 68.02(10) yes
N2 Tb1 N3 70.26(11) yes
N2 Tb1 N4 106.24(11) yes
N3 Tb1 N4 70.03(11) yes
Tb1 O1 C11 146.6(3) yes
Tb1 O2 C20 122.4(2) yes
Tb1 O3 C29 135.8(3) yes
C38 O4 C45 114.2(4) yes
Tb1 N1 C1 110.7(2) yes
Tb1 N1 C8 110.7(2) yes
Tb1 N1 C9 107.1(2) yes
C1 N1 C8 109.0(3) yes
C1 N1 C9 108.6(3) yes
C8 N1 C9 110.7(3) yes
Tb1 N2 C2 110.7(3) yes
Tb1 N2 C3 108.4(3) yes
Tb1 N2 C18 112.2(3) yes
C2 N2 C3 108.8(3) yes
C2 N2 C18 107.7(3) yes
C3 N2 C18 109.0(3) yes
Tb1 N3 C4 108.3(2) yes
Tb1 N3 C5 109.5(2) yes
Tb1 N3 C27 112.2(3) yes
C4 N3 C5 109.1(4) yes
C4 N3 C27 106.7(3) yes
C5 N3 C27 110.9(3) yes
Tb1 N4 C6 109.1(2) yes
Tb1 N4 C7 111.3(2) yes
Tb1 N4 C36 103.7(2) yes
C6 N4 C7 110.4(3) yes
C6 N4 C36 110.6(3) yes
C7 N4 C36 111.6(3) yes
N1 C1 C2 113.1(3) yes
N2 C2 C1 112.3(3) yes
N2 C3 C4 112.9(4) yes
N3 C4 C3 113.2(4) yes
N3 C5 C6 113.8(4) yes
N4 C6 C5 112.6(4) yes
N4 C7 C8 112.4(3) yes
N1 C8 C7 111.9(3) yes
N1 C9 C10 116.2(3) yes
C9 C10 C11 119.3(4) yes
C9 C10 C15 120.9(4) yes
C11 C10 C15 119.8(4) yes
O1 C11 C10 120.8(4) yes
O1 C11 C12 120.3(4) yes
C10 C11 C12 118.9(4) yes
C11 C12 C13 119.2(4) yes
C11 C12 C16 118.2(4) yes
C13 C12 C16 122.6(5) yes
C12 C13 C14 122.7(5) yes
C13 C14 C15 117.2(4) yes
C13 C14 C17 120.6(5) yes
C15 C14 C17 122.2(4) yes
C10 C15 C14 122.3(4) yes
N2 C18 C19 112.5(4) yes
C18 C19 C20 118.7(4) yes
C18 C19 C24 121.9(4) yes
C20 C19 C24 119.4(4) yes
O2 C20 C19 118.7(4) yes
O2 C20 C21 121.3(5) yes
C19 C20 C21 120.0(4) yes
C20 C21 C22 118.7(5) yes
C20 C21 C25 119.9(4) yes
C22 C21 C25 121.4(5) yes
C21 C22 C23 122.7(5) yes
C22 C23 C24 117.7(4) yes
C22 C23 C26 122.0(5) yes
C24 C23 C26 120.3(5) yes
C19 C24 C23 121.4(5) yes
N3 C27 C28 116.8(4) yes
C27 C28 C29 118.0(4) yes
C27 C28 C33 121.9(4) yes
C29 C28 C33 120.1(5) yes
O3 C29 C28 119.3(4) yes
O3 C29 C30 121.6(4) yes
C28 C29 C30 119.0(4) yes
C29 C30 C31 118.5(4) yes
C29 C30 C34 119.3(4) yes
C31 C30 C34 122.2(4) yes
C30 C31 C32 123.7(5) yes
C31 C32 C33 117.4(4) yes
C31 C32 C35 121.5(5) yes
C33 C32 C35 121.1(5) yes
C28 C33 C32 121.2(5) yes
N4 C36 C37 116.9(4) yes
C36 C37 C38 121.4(4) yes
C36 C37 C42 119.4(4) yes
C38 C37 C42 119.0(4) yes
O4 C38 C37 119.8(4) yes
O4 C38 C39 119.6(4) yes
C37 C38 C39 120.6(4) yes
C38 C39 C40 117.6(5) yes
C38 C39 C43 121.0(5) yes
C40 C39 C43 121.4(5) yes
C39 C40 C41 124.6(5) yes
C40 C41 C42 116.6(4) yes
C40 C41 C44 122.9(6) yes
C42 C41 C44 120.5(5) yes
C37 C42 C41 121.7(4) yes
N5 C47 C46 178.2(14) yes
H10 O5 H11 131.374 no
N1 C1 H1A 108.972 no
N1 C1 H1B 108.979 no
C2 C1 H1A 108.963 no
C2 C1 H1B 108.961 no
H1A C1 H1B 107.772 no
N2 C2 H2A 109.146 no
N2 C2 H2B 109.148 no
C1 C2 H2A 109.135 no
C1 C2 H2B 109.137 no
H2A C2 H2B 107.861 no
N2 C3 H3A 108.999 no
N2 C3 H3B 109.008 no
C4 C3 H3A 109.008 no
C4 C3 H3B 109.016 no
H3A C3 H3B 107.790 no
N3 C4 H4A 108.932 no
N3 C4 H4B 108.928 no
C3 C4 H4A 108.930 no
C3 C4 H4B 108.934 no
H4A C4 H4B 107.748 no
N3 C5 H5A 108.792 no
N3 C5 H5B 108.795 no
C6 C5 H5A 108.801 no
C6 C5 H5B 108.797 no
H5A C5 H5B 107.670 no
N4 C6 H6A 109.082 no
N4 C6 H6B 109.092 no
C5 C6 H6A 109.067 no
C5 C6 H6B 109.074 no
H6A C6 H6B 107.827 no
N4 C7 H7A 109.124 no
N4 C7 H7B 109.116 no
C8 C7 H7A 109.117 no
C8 C7 H7B 109.117 no
H7A C7 H7B 107.856 no
N1 C8 H8A 109.244 no
N1 C8 H8B 109.243 no
C7 C8 H8A 109.245 no
C7 C8 H8B 109.239 no
H8A C8 H8B 107.913 no
N1 C9 H9A 108.225 no
N1 C9 H9B 108.232 no
C10 C9 H9A 108.223 no
C10 C9 H9B 108.226 no
H9A C9 H9B 107.362 no
C12 C13 H13 118.653 no
C14 C13 H13 118.642 no
C10 C15 H15 118.865 no
C14 C15 H15 118.883 no
C12 C16 H16A 109.477 no
C12 C16 H16B 109.467 no
C12 C16 H16C 109.471 no
H16A C16 H16B 109.471 no
H16A C16 H16C 109.477 no
H16B C16 H16C 109.466 no
C14 C17 H17A 109.474 no
C14 C17 H17B 109.475 no
C14 C17 H17C 109.467 no
H17A C17 H17B 109.462 no
H17A C17 H17C 109.480 no
H17B C17 H17C 109.469 no
N2 C18 H18A 109.096 no
N2 C18 H18B 109.107 no
C19 C18 H18A 109.101 no
C19 C18 H18B 109.103 no
H18A C18 H18B 107.829 no
C21 C22 H22 118.659 no
C23 C22 H22 118.659 no
C19 C24 H24 119.275 no
C23 C24 H24 119.283 no
C21 C25 H25A 109.466 no
C21 C25 H25B 109.458 no
C21 C25 H25C 109.470 no
H25A C25 H25B 109.482 no
H25A C25 H25C 109.477 no
H25B C25 H25C 109.475 no
C23 C26 H26A 109.470 no
C23 C26 H26B 109.472 no
C23 C26 H26C 109.464 no
H26A C26 H26B 109.477 no
H26A C26 H26C 109.470 no
H26B C26 H26C 109.475 no
N3 C27 H27A 108.099 no
N3 C27 H27B 108.094 no
C28 C27 H27A 108.106 no
C28 C27 H27B 108.096 no
H27A C27 H27B 107.296 no
C30 C31 H31 118.167 no
C32 C31 H31 118.165 no
C28 C33 H33 119.374 no
C32 C33 H33 119.386 no
C30 C34 H34A 109.468 no
C30 C34 H34B 109.465 no
C30 C34 H34C 109.463 no
H34A C34 H34B 109.465 no
H34A C34 H34C 109.483 no
H34B C34 H34C 109.483 no
C32 C35 H35A 109.465 no
C32 C35 H35B 109.470 no
C32 C35 H35C 109.474 no
H35A C35 H35B 109.463 no
H35A C35 H35C 109.473 no
H35B C35 H35C 109.483 no
N4 C36 H36A 108.075 no
N4 C36 H36B 108.064 no
C37 C36 H36A 108.075 no
C37 C36 H36B 108.080 no
H36A C36 H36B 107.297 no
C39 C40 H40 117.721 no
C41 C40 H40 117.715 no
C37 C42 H42 119.172 no
C41 C42 H42 119.162 no
C39 C43 H43A 109.479 no
C39 C43 H43B 109.468 no
C39 C43 H43C 109.465 no
H43A C43 H43B 109.471 no
H43A C43 H43C 109.474 no
H43B C43 H43C 109.470 no
C41 C44 H44A 109.475 no
C41 C44 H44B 109.461 no
C41 C44 H44C 109.470 no
H44A C44 H44B 109.477 no
H44A C44 H44C 109.483 no
H44B C44 H44C 109.461 no
O4 C45 H45A 109.466 no
O4 C45 H45B 109.467 no
O4 C45 H45C 109.465 no
H45A C45 H45B 109.474 no
H45A C45 H45C 109.475 no
H45B C45 H45C 109.480 no
C47 C46 H46A 109.466 no
C47 C46 H46B 109.478 no
C47 C46 H46C 109.477 no
H46A C46 H46B 109.457 no
H46A C46 H46C 109.470 no
H46B C46 H46C 109.480 no

loop_
_geom_bond_atom_site_label_1
_geom_bond_atom_site_label_2
_geom_bond_distance
_geom_bond_publ_flag
Tb1 O1 2.140(3) yes
Tb1 O2 2.207(3) yes
Tb1 O3 2.201(3) yes
Tb1 N1 2.650(3) yes
Tb1 N2 2.640(4) yes
Tb1 N3 2.630(3) yes
Tb1 N4 2.637(3) yes
O1 C11 1.324(5) yes
O2 C20 1.349(5) yes
O3 C29 1.323(5) yes
O4 C38 1.373(5) yes
O4 C45 1.437(7) yes
N1 C1 1.487(6) yes
N1 C8 1.472(5) yes
N1 C9 1.505(5) yes
N2 C2 1.500(5) yes
N2 C3 1.477(6) yes
N2 C18 1.508(5) yes
N3 C4 1.488(7) yes
N3 C5 1.493(5) yes
N3 C27 1.491(5) yes
N4 C6 1.491(5) yes
N4 C7 1.472(5) yes
N4 C36 1.504(7) yes
N5 C47 1.178(17) yes
C1 C2 1.511(6) yes
C3 C4 1.519(6) yes
C5 C6 1.518(7) yes
C7 C8 1.515(5) yes
C9 C10 1.510(7) yes
C10 C11 1.401(6) yes
C10 C15 1.390(6) yes
C11 C12 1.412(7) yes
C12 C13 1.382(6) yes
C12 C16 1.503(7) yes
C13 C14 1.393(6) yes
C14 C15 1.385(7) yes
C14 C17 1.502(6) yes
C18 C19 1.501(6) yes
C19 C20 1.406(7) yes
C19 C24 1.392(6) yes
C20 C21 1.395(7) yes
C21 C22 1.393(7) yes
C21 C25 1.511(9) yes
C22 C23 1.385(8) yes
C23 C24 1.396(7) yes
C23 C26 1.513(7) yes
C27 C28 1.497(7) yes
C28 C29 1.415(6) yes
C28 C33 1.400(6) yes
C29 C30 1.407(7) yes
C30 C31 1.387(6) yes
C30 C34 1.502(7) yes
C31 C32 1.389(7) yes
C32 C33 1.390(8) yes
C32 C35 1.509(7) yes
C36 C37 1.513(6) yes
C37 C38 1.406(6) yes
C37 C42 1.386(6) yes
C38 C39 1.409(7) yes
C39 C40 1.366(8) yes
C39 C43 1.499(8) yes
C40 C41 1.388(8) yes
C41 C42 1.408(8) yes
C41 C44 1.490(8) yes
C46 C47 1.468(15) yes
O6A O6B 1.45(3) yes
O5 H10 0.670 no
O5 H11 0.788 no
C1 H1A 0.990 no
C1 H1B 0.990 no
C2 H2A 0.990 no
C2 H2B 0.990 no
C3 H3A 0.990 no
C3 H3B 0.990 no
C4 H4A 0.990 no
C4 H4B 0.990 no
C5 H5A 0.990 no
C5 H5B 0.990 no
C6 H6A 0.990 no
C6 H6B 0.990 no
C7 H7A 0.990 no
C7 H7B 0.990 no
C8 H8A 0.990 no
C8 H8B 0.990 no
C9 H9A 0.990 no
C9 H9B 0.990 no
C13 H13 0.950 no
C15 H15 0.950 no
C16 H16A 0.980 no
C16 H16B 0.980 no
C16 H16C 0.980 no
C17 H17A 0.980 no
C17 H17B 0.980 no
C17 H17C 0.980 no
C18 H18A 0.990 no
C18 H18B 0.990 no
C22 H22 0.950 no
C24 H24 0.950 no
C25 H25A 0.980 no
C25 H25B 0.980 no
C25 H25C 0.980 no
C26 H26A 0.980 no
C26 H26B 0.980 no
C26 H26C 0.980 no
C27 H27A 0.990 no
C27 H27B 0.990 no
C31 H31 0.950 no
C33 H33 0.950 no
C34 H34A 0.980 no
C34 H34B 0.980 no
C34 H34C 0.980 no
C35 H35A 0.980 no
C35 H35B 0.980 no
C35 H35C 0.980 no
C36 H36A 0.990 no
C36 H36B 0.990 no
C40 H40 0.950 no
C42 H42 0.950 no
C43 H43A 0.980 no
C43 H43B 0.980 no
C43 H43C 0.980 no
C44 H44A 0.980 no
C44 H44B 0.980 no
C44 H44C 0.980 no
C45 H45A 0.980 no
C45 H45B 0.980 no
C45 H45C 0.980 no
C46 H46A 0.980 no
C46 H46B 0.980 no
C46 H46C 0.980 no

loop_
_geom_contact_atom_site_label_1
_geom_contact_atom_site_label_2
_geom_contact_distance
_geom_contact_publ_flag
_geom_contact_site_symmetry_2
O1 C8 3.435(5) no .
O1 C9 2.825(5) no .
O1 C16 2.797(7) no .
O1 C36 3.220(5) no .
O2 C18 2.781(6) no .
O2 C25 2.854(7) no .
O3 C27 2.772(6) no .
O3 C34 2.842(6) no .
O3 C36 3.540(5) no .
O4 N4 3.568(5) no .
O4 C7 3.122(6) no .
O4 C8 3.181(6) no .
O4 C36 2.878(5) no .
O4 C43 2.861(7) no .
N1 C11 3.091(6) no .
N2 C20 3.080(6) no .
N2 C24 3.563(5) no .
N3 C29 3.133(6) no .
N4 C38 3.450(6) no .
N4 C42 3.420(6) no .
C1 C3 3.080(6) no .
C1 C7 3.081(6) no .
C2 C9 3.089(7) no .
C2 C19 2.935(6) no .
C2 C24 3.524(6) no .
C3 C5 3.096(7) no .
C4 C18 3.122(6) no .
C5 C7 3.130(6) no .
C5 C28 3.037(6) no .
C6 C27 3.226(6) no .
C6 C28 3.107(6) no .
C6 C29 3.388(6) no .
C6 C37 3.008(7) no .
C6 C42 3.289(8) no .
C7 C37 3.114(7) no .
C7 C38 3.417(7) no .
C8 C10 2.921(6) no .
C8 C11 3.395(6) no .
C8 C36 3.090(6) no .
C10 C13 2.764(7) no .
C11 C14 2.825(6) no .
C12 C15 2.773(6) no .
C19 C22 2.767(7) no .
C20 C23 2.811(6) no .
C21 C24 2.787(8) no .
C28 C31 2.756(7) no .
C29 C32 2.829(6) no .
C30 C33 2.800(7) no .
C36 C45 3.556(7) no .
C37 C40 2.756(8) no .
C37 C45 3.274(7) no .
C38 C41 2.808(6) no .
C39 C42 2.795(7) no .
C39 C45 3.141(7) no .
C43 C45 3.320(8) no .
O2 O5 2.721(8) no .
O3 O5 3.034(7) no .
O5 O2 2.721(8) no .
O5 O3 3.034(7) no .
O5 N5 3.117(16) no 4_454
O5 C1 3.340(8) no 2_545
O5 C3 3.413(7) no 2_545
O5 C25 3.432(8) no .
O5 O6A 2.808(17) no .
O5 O6B 3.54(4) no .
N5 O5 3.117(16) no 4_555
N5 O6A 2.839(16) no 4_555
N5 O6B 1.99(4) no 4_555
C1 O5 3.340(8) no 2_555
C3 O5 3.413(7) no 2_555
C3 O6A 3.595(16) no 2_555
C5 C21 3.471(6) no 2_555
C14 C47 3.599(11) no .
C21 C5 3.471(6) no 2_545
C25 O5 3.432(8) no .
C25 C46 3.412(12) no .
C43 O6A 3.529(16) no 3_566
C46 C25 3.412(12) no .
C47 C14 3.599(11) no .
C47 O6B 3.15(4) no 4_555
O6A O5 2.808(17) no .
O6A N5 2.839(16) no 4_454
O6A C3 3.595(16) no 2_545
O6A C43 3.529(16) no 3_566
O6B O5 3.54(4) no .
O6B N5 1.99(4) no 4_454
O6B C47 3.15(4) no 4_454
Tb1 H9B 3.3122 no .
Tb1 H18A 3.5658 no .
Tb1 H27A 3.5173 no .
Tb1 H36A 3.3641 no .
Tb1 H36B 3.2198 no .
O1 H8B 3.0775 no .
O1 H9B 2.8870 no .
O1 H16A 2.3159 no .
O1 H16B 3.4513 no .
O1 H16C 3.4597 no .
O1 H25A 3.0394 no .
O1 H25C 3.4893 no .
O1 H34A 3.5952 no .
O1 H36A 2.6783 no .
O1 H36B 3.1359 no .
O2 H18A 2.6737 no .
O2 H25A 2.3887 no .
O2 H25B 3.4970 no .
O2 H25C 3.5259 no .
O3 H6B 3.2163 no .
O3 H27A 2.7270 no .
O3 H34A 2.3768 no .
O3 H34B 3.4757 no .
O3 H34C 3.5244 no .
O3 H36B 2.8398 no .
O4 H7A 2.4919 no .
O4 H8A 3.3903 no .
O4 H8B 2.5900 no .
O4 H36A 2.5294 no .
O4 H43A 2.3917 no .
O4 H43B 3.5273 no .
O4 H43C 3.5106 no .
N1 H2A 3.3397 no .
N1 H2B 2.7216 no .
N1 H3B 3.4771 no .
N1 H7A 3.3158 no .
N1 H7B 2.6848 no .
N1 H36A 3.4035 no .
N2 H1A 3.3422 no .
N2 H1B 2.7154 no .
N2 H4A 3.3317 no .
N2 H4B 2.6897 no .
N2 H5B 3.5621 no .
N2 H9B 3.4552 no .
N3 H3A 3.3461 no .
N3 H3B 2.7037 no .
N3 H6A 3.3576 no .
N3 H6B 2.7366 no .
N3 H7B 3.5922 no .
N3 H18A 3.5999 no .
N4 H1B 3.5253 no .
N4 H5A 3.3404 no .
N4 H5B 2.7107 no .
N4 H8A 3.3229 no .
N4 H8B 2.6957 no .
N4 H42 3.4175 no .
N5 H46A 3.1184 no .
N5 H46B 3.1169 no .
N5 H46C 3.1008 no .
C1 H3B 2.6602 no .
C1 H7B 2.7868 no .
C1 H8A 2.4765 no .
C1 H8B 3.2465 no .
C1 H9A 2.5084 no .
C1 H9B 2.6798 no .
C2 H3A 2.7201 no .
C2 H3B 2.4816 no .
C2 H9A 3.2896 no .
C2 H9B 2.8140 no .
C2 H18A 3.2890 no .
C2 H18B 2.5967 no .
C2 H24 3.5988 no .
C3 H1B 2.7887 no .
C3 H2A 2.5047 no .
C3 H2B 3.2589 no .
C3 H5B 2.6647 no .
C3 H18A 2.6033 no .
C3 H18B 2.6183 no .
C4 H5A 2.7686 no .
C4 H5B 2.4597 no .
C4 H18A 2.7852 no .
C4 H18B 3.5014 no .
C4 H27A 2.5389 no .
C4 H27B 2.5410 no .
C5 H3B 2.7842 no .
C5 H4A 2.5116 no .
C5 H4B 3.2678 no .
C5 H7B 2.7358 no .
C5 H27A 3.2989 no .
C5 H27B 2.6411 no .
C6 H7A 2.7428 no .
C6 H7B 2.5025 no .
C6 H36A 3.3037 no .
C6 H36B 2.6838 no .
C6 H42 3.0556 no .
C7 H1B 2.6744 no .
C7 H5B 2.8466 no .
C7 H6A 2.5090 no .
C7 H6B 3.2597 no .
C7 H36A 2.6135 no .
C7 H36B 3.2928 no .
C8 H1A 2.7162 no .
C8 H1B 2.4738 no .
C8 H9A 2.7335 no .
C8 H9B 3.2841 no .
C8 H36A 2.7209 no .
C9 H1A 2.5067 no .
C9 H1B 3.2719 no .
C9 H2B 2.7953 no .
C9 H8A 2.7690 no .
C9 H8B 2.5112 no .
C9 H15 2.6658 no .
C10 H8A 3.3557 no .
C10 H8B 2.4235 no .
C10 H36A 3.4977 no .
C11 H8B 2.7776 no .
C11 H9A 3.3084 no .
C11 H9B 2.7934 no .
C11 H13 3.2644 no .
C11 H15 3.2660 no .
C11 H16A 2.5185 no .
C11 H16B 3.1290 no .
C11 H16C 3.1292 no .
C11 H25C 3.5667 no .
C11 H36A 2.8548 no .
C11 H45C 3.5554 no .
C12 H36A 3.3077 no .
C12 H45C 3.2208 no .
C13 H15 3.2312 no .
C13 H16A 3.3149 no .
C13 H16B 2.7854 no .
C13 H16C 2.7854 no .
C13 H17A 2.5534 no .
C13 H17B 3.1412 no .
C13 H17C 3.1337 no .
C13 H45C 3.3295 no .
C14 H45A 3.4323 no .
C15 H8B 3.1283 no .
C15 H9A 2.5486 no .
C15 H9B 3.0813 no .
C15 H13 3.2285 no .
C15 H17A 3.3139 no .
C15 H17B 2.7812 no .
C15 H17C 2.7811 no .
C15 H45A 3.5042 no .
C16 H13 2.6822 no .
C16 H34A 3.3886 no .
C16 H36A 3.5744 no .
C17 H13 2.6538 no .
C17 H15 2.6811 no .
C18 H2A 2.7149 no .
C18 H2B 2.4977 no .
C18 H3A 2.4876 no .
C18 H3B 3.2651 no .
C18 H4B 2.8142 no .
C18 H24 2.6881 no .
C19 H2A 3.4095 no .
C19 H2B 2.4643 no .
C19 H9B 3.5043 no .
C20 H2B 3.1680 no .
C20 H9B 3.2541 no .
C20 H18A 2.7263 no .
C20 H18B 3.3089 no .
C20 H22 3.2518 no .
C20 H24 3.2707 no .
C20 H25A 2.5492 no .
C20 H25B 3.1367 no .
C20 H25C 3.1400 no .
C21 H9B 3.4280 no .
C22 H24 3.2396 no .
C22 H25A 3.3218 no .
C22 H25B 2.7818 no .
C22 H25C 2.7819 no .
C22 H26A 3.3198 no .
C22 H26B 2.7866 no .
C22 H26C 2.7866 no .
C24 H2B 2.8173 no .
C24 H18A 3.1668 no .
C24 H18B 2.5746 no .
C24 H22 3.2373 no .
C24 H26A 2.5599 no .
C24 H26B 3.1520 no .
C24 H26C 3.1387 no .
C25 H22 2.6751 no .
C26 H22 2.6799 no .
C26 H24 2.6681 no .
C27 H4A 2.6815 no .
C27 H4B 2.4455 no .
C27 H5A 2.4989 no .
C27 H5B 3.2666 no .
C27 H6B 2.9688 no .
C27 H33 2.6942 no .
C28 H5A 3.0456 no .
C28 H6B 2.4226 no .
C29 H6B 2.6747 no .
C29 H27A 2.7123 no .
C29 H27B 3.2996 no .
C29 H31 3.2530 no .
C29 H33 3.2926 no .
C29 H34A 2.5348 no .
C29 H34B 3.1274 no .
C29 H34C 3.1421 no .
C29 H36B 2.8408 no .
C30 H6B 3.2680 no .
C30 H36B 2.9166 no .
C30 H42 3.2939 no .
C31 H6B 3.5237 no .
C31 H33 3.2371 no .
C31 H34A 3.3151 no .
C31 H34B 2.7819 no .
C31 H34C 2.7818 no .
C31 H35A 2.5742 no .
C31 H35B 3.1437 no .
C31 H35C 3.1527 no .
C31 H42 3.1163 no .
C32 H6B 3.3660 no .
C32 H42 3.4384 no .
C33 H5A 3.3683 no .
C33 H6B 2.8169 no .
C33 H27A 3.1428 no .
C33 H27B 2.5579 no .
C33 H31 3.2296 no .
C33 H35A 3.3152 no .
C33 H35B 2.7733 no .
C33 H35C 2.7733 no .
C34 H16A 3.2514 no .
C34 H31 2.6710 no .
C34 H36B 3.0652 no .
C35 H31 2.6636 no .
C35 H33 2.6761 no .
C36 H6A 2.8208 no .
C36 H6B 2.4944 no .
C36 H7A 2.5714 no .
C36 H7B 3.3003 no .
C36 H8B 2.7836 no .
C36 H42 2.6389 no .
C36 H45C 3.1599 no .
C37 H6A 2.8832 no .
C37 H6B 2.9648 no .
C37 H7A 2.7060 no .
C37 H8B 3.5893 no .
C37 H45C 3.1071 no .
C38 H7A 2.7159 no .
C38 H8B 3.5134 no .
C38 H36A 2.6247 no .
C38 H36B 3.2732 no .
C38 H40 3.2279 no .
C38 H42 3.2625 no .
C38 H43A 2.5674 no .
C38 H43B 3.1540 no .
C38 H43C 3.1511 no .
C38 H45A 3.1858 no .
C38 H45B 2.5845 no .
C38 H45C 2.5845 no .
C39 H45B 2.9108 no .
C39 H45C 3.5156 no .
C40 H42 3.2398 no .
C40 H43A 3.2871 no .
C40 H43B 2.7521 no .
C40 H43C 2.7519 no .
C40 H44A 3.3128 no .
C40 H44B 2.7826 no .
C40 H44C 2.7827 no .
C42 H6A 3.0791 no .
C42 H6B 2.9012 no .
C42 H36A 3.2336 no .
C42 H36B 2.5712 no .
C42 H40 3.2341 no .
C42 H44A 2.5479 no .
C42 H44B 3.1302 no .
C42 H44C 3.1472 no .
C43 H40 2.6258 no .
C43 H45B 2.7985 no .
C44 H40 2.6714 no .
C44 H42 2.6662 no .
C45 H8B 3.0084 no .
C45 H36A 2.8970 no .
C45 H43A 2.7434 no .
H1A H2A 2.3443 no .
H1A H2B 2.3458 no .
H1A H3B 3.4605 no .
H1A H7B 3.3741 no .
H1A H8A 2.4399 no .
H1A H8B 3.4862 no .
H1A H9A 2.1841 no .
H1A H9B 2.8417 no .
H1B H2A 2.3440 no .
H1B H2B 2.8554 no .
H1B H3A 3.3433 no .
H1B H3B 2.0945 no .
H1B H5B 3.0684 no .
H1B H7A 3.4526 no .
H1B H7B 2.1057 no .
H1B H8A 2.4834 no .
H1B H8B 3.4383 no .
H1B H9A 3.3586 no .
H2A H3A 2.4541 no .
H2A H3B 2.5217 no .
H2A H18A 3.5766 no .
H2A H18B 2.5102 no .
H2A H24 3.5821 no .
H2B H3A 3.5007 no .
H2B H3B 3.4438 no .
H2B H9A 2.9657 no .
H2B H9B 2.2656 no .
H2B H18A 3.4434 no .
H2B H18B 2.6965 no .
H2B H24 2.9939 no .
H3A H4A 2.3271 no .
H3A H4B 2.3710 no .
H3A H5B 3.4207 no .
H3A H18A 2.6807 no .
H3A H18B 2.2942 no .
H3B H4A 2.3717 no .
H3B H4B 2.8604 no .
H3B H5A 3.4045 no .
H3B H5B 2.0882 no .
H3B H7B 2.9162 no .
H3B H18A 3.5536 no .
H3B H18B 3.4187 no .
H4A H5A 2.5167 no .
H4A H5B 2.4760 no .
H4A H18A 3.5777 no .
H4A H27A 2.9793 no .
H4A H27B 2.4533 no .
H4B H5A 3.5422 no .
H4B H5B 3.4251 no .
H4B H18A 2.2002 no .
H4B H18B 3.2185 no .
H4B H27A 2.1998 no .
H4B H27B 2.6269 no .
H5A H6A 2.3399 no .
H5A H6B 2.3560 no .
H5A H7B 3.5191 no .
H5A H27A 3.4239 no .
H5A H27B 2.3165 no .
H5A H33 3.1825 no .
H5B H6A 2.3530 no .
H5B H6B 2.8589 no .
H5B H7A 3.4277 no .
H5B H7B 2.1786 no .
H5B H27B 3.3930 no .
H6A H7A 2.4795 no .
H6A H7B 2.5183 no .
H6A H36B 3.2248 no .
H6A H42 3.0325 no .
H6B H7A 3.5018 no .
H6B H7B 3.4616 no .
H6B H27B 3.3934 no .
H6B H33 3.2564 no .
H6B H36A 3.4358 no .
H6B H36B 2.3685 no .
H6B H42 2.4130 no .
H7A H8A 2.3460 no .
H7A H8B 2.3594 no .
H7A H36A 2.7585 no .
H7A H36B 3.5074 no .
H7B H8A 2.3582 no .
H7B H8B 2.8610 no .
H7B H36A 3.5554 no .
H8A H9A 2.6916 no .
H8A H36A 3.5636 no .
H8B H9A 2.8731 no .
H8B H9B 3.4067 no .
H8B H15 3.4509 no .
H8B H36A 2.1475 no .
H8B H36B 3.5754 no .
H8B H45A 2.8573 no .
H8B H45C 3.0181 no .
H9A H15 2.3222 no .
H9B H15 3.2485 no .
H13 H16B 2.7308 no .
H13 H16C 2.7382 no .
H13 H17A 2.3252 no .
H13 H17B 3.3212 no .
H13 H17C 3.3100 no .
H15 H17B 2.7368 no .
H15 H17C 2.7263 no .
H16A H25A 3.5965 no .
H16A H34A 2.4981 no .
H16A H34B 3.1574 no .
H16A H36A 3.3065 no .
H16A H36B 3.3431 no .
H16C H34A 3.5491 no .
H16C H34B 3.5138 no .
H16C H36A 3.5019 no .
H16C H45C 3.2348 no .
H17C H45A 3.5689 no .
H18A H24 3.3645 no .
H18B H24 2.3663 no .
H22 H25B 2.7250 no .
H22 H25C 2.7187 no .
H22 H26B 2.7152 no .
H22 H26C 2.7459 no .
H24 H26A 2.3393 no .
H24 H26B 3.3328 no .
H24 H26C 3.3259 no .
H27A H33 3.3523 no .
H27B H33 2.3539 no .
H31 H34A 3.5980 no .
H31 H34B 2.7189 no .
H31 H34C 2.7235 no .
H31 H35A 2.3446 no .
H31 H35B 3.3196 no .
H31 H35C 3.3296 no .
H31 H42 3.3243 no .
H33 H35B 2.7278 no .
H33 H35C 2.7156 no .
H34A H36B 2.9771 no .
H34B H36B 2.8142 no .
H34B H42 3.4461 no .
H35A H44A 3.4646 no .
H35B H44A 3.3538 no .
H36A H42 3.4861 no .
H36A H45A 3.3652 no .
H36A H45C 2.4097 no .
H36B H42 2.3916 no .
H40 H43A 3.5556 no .
H40 H43B 2.6749 no .
H40 H43C 2.6731 no .
H40 H44A 3.5974 no .
H40 H44B 2.7320 no .
H40 H44C 2.7145 no .
H42 H44A 2.3326 no .
H42 H44B 3.3207 no .
H42 H44C 3.3350 no .
H43A H45A 3.1920 no .
H43A H45B 2.2797 no .
H43A H45C 3.5655 no .
H43C H45B 2.8896 no .
Tb1 H10 3.5498 no .
O2 H5B 3.4963 no 2_545
O2 H7A 3.4314 no 2_545
O2 H7B 2.9751 no 2_545
O2 H10 2.0721 no .
O2 H11 3.1803 no .
O3 H10 2.9258 no .
O3 H11 2.7137 no .
O4 H18A 3.3282 no 2_555
O4 H26B 3.5875 no 3_666
O5 H1A 3.5990 no 2_545
O5 H1B 2.4170 no 2_545
O5 H3A 3.5729 no 2_545
O5 H3B 2.4804 no 2_545
O5 H5B 3.0426 no 2_545
O5 H7B 2.9308 no 2_545
O5 H25A 2.6467 no .
O5 H25B 3.5096 no .
O5 H34A 3.5595 no .
N5 H1A 3.5353 no 3_666
N5 H1B 3.5614 no 3_666
N5 H2A 2.7431 no 3_666
N5 H11 2.5596 no 4_555
N5 H17B 2.9084 no .
N5 H34C 3.1760 no 4_555
N5 H44B 2.9018 no 3_566
C1 H10 3.5564 no 2_555
C2 H15 3.1262 no 3_666
C2 H17B 3.1872 no 3_666
C5 H25B 3.2588 no 2_555
C7 H10 3.5438 no 2_555
C7 H18A 3.0879 no 2_555
C8 H26B 3.1995 no 3_666
C9 H9A 3.3710 no 3_666
C10 H46B 3.0039 no .
C11 H46B 3.1360 no .
C12 H46B 3.3257 no .
C12 H46C 3.3737 no .
C13 H34B 3.1951 no 3_566
C13 H44B 3.5686 no 3_566
C13 H46B 3.3601 no .
C13 H46C 3.3989 no .
C14 H46B 3.2621 no .
C15 H2A 3.5309 no 3_666
C15 H2B 3.1165 no 3_666
C15 H24 3.4772 no 3_666
C15 H46B 3.0782 no .
C16 H45B 3.4087 no 3_566
C16 H45C 3.2240 no 3_566
C17 H2A 3.2724 no 3_666
C17 H24 3.0686 no 3_666
C17 H31 3.0517 no 3_566
C17 H40 3.1914 no 4_565
C17 H44C 3.4571 no 4_565
C18 H7A 3.0099 no 2_545
C19 H6A 2.7419 no 2_545
C19 H7A 3.2236 no 2_545
C20 H5B 3.3101 no 2_545
C20 H6A 2.8784 no 2_545
C20 H7A 3.4871 no 2_545
C20 H7B 3.2612 no 2_545
C20 H10 3.0018 no .
C21 H5A 3.0678 no 2_545
C21 H5B 3.1456 no 2_545
C21 H6A 3.1172 no 2_545
C21 H10 3.4068 no .
C22 H5A 3.0634 no 2_545
C22 H6A 3.1510 no 2_545
C22 H27B 3.4406 no 4_555
C23 H6A 2.9910 no 2_545
C23 H15 3.2536 no 3_666
C24 H6A 2.7692 no 2_545
C24 H15 2.9368 no 3_666
C24 H17C 3.2378 no 3_666
C25 H5A 3.3557 no 2_545
C25 H5B 3.2652 no 2_545
C25 H10 3.0732 no .
C25 H33 3.5432 no 4_555
C25 H35C 3.0374 no 4_555
C25 H46A 3.1443 no .
C25 H46B 3.2120 no .
C25 H46C 3.3090 no .
C26 H8A 3.4358 no 3_666
C26 H15 3.5131 no 3_666
C26 H27B 3.5333 no 4_555
C26 H35B 3.5302 no 2_545
C26 H44C 3.5990 no 2_545
C26 H45A 3.2644 no 3_666
C27 H22 3.0811 no 4_454
C28 H22 3.3059 no 4_454
C28 H46A 3.0542 no 4_454
C29 H11 3.4540 no .
C29 H46A 3.0840 no 4_454
C30 H46A 3.1600 no 4_454
C31 H17A 3.0775 no 3_566
C31 H46A 3.2429 no 4_454
C31 H46C 3.4693 no 4_454
C32 H25B 3.2406 no 4_454
C32 H46A 3.2661 no 4_454
C33 H22 3.2132 no 4_454
C33 H25B 3.1161 no 4_454
C33 H46A 3.1478 no 4_454
C34 H11 3.5581 no .
C34 H13 3.5896 no 3_566
C34 H45B 3.2773 no 3_566
C34 H45C 3.5829 no 3_566
C35 H4A 3.1949 no 3_565
C35 H25B 3.0534 no 4_454
C35 H26C 3.5807 no 2_555
C37 H16B 3.3163 no 3_566
C37 H16C 3.4082 no 3_566
C38 H16B 3.0707 no 3_566
C38 H16C 3.4653 no 3_566
C38 H18A 3.3412 no 2_555
C38 H18B 3.2850 no 2_555
C39 H16B 2.8861 no 3_566
C39 H18B 2.9804 no 2_555
C40 H16B 2.9029 no 3_566
C40 H17C 3.0902 no 4_464
C40 H18B 3.3769 no 2_555
C40 H24 3.2888 no 2_555
C41 H13 3.2641 no 3_566
C41 H16B 3.1548 no 3_566
C41 H17C 3.3692 no 4_464
C41 H24 3.1306 no 2_555
C42 H13 3.0841 no 3_566
C42 H16B 3.3337 no 3_566
C42 H24 3.4553 no 2_555
C43 H3A 3.4974 no 2_555
C43 H18B 3.2477 no 2_555
C44 H13 3.4101 no 3_566
C44 H17C 3.3356 no 4_464
C44 H26A 3.2823 no 2_555
C44 H34C 3.2927 no 2_455
C44 H46C 3.4032 no 3_566
C45 H16B 3.5498 no 3_566
C45 H16C 3.3095 no 3_566
C45 H26A 3.5580 no 3_666
C45 H34B 3.3352 no 3_566
C45 H34C 3.4889 no 3_566
C46 H1A 3.3253 no 3_666
C46 H25C 2.4418 no .
C46 H44B 3.0346 no 3_566
C47 H1A 3.1631 no 3_666
C47 H2A 3.0861 no 3_666
C47 H11 3.0627 no 4_555
C47 H17B 3.2622 no .
C47 H34C 3.2774 no 4_555
C47 H44B 2.6748 no 3_566
H1A O5 3.5990 no 2_555
H1A N5 3.5353 no 3_666
H1A C46 3.3253 no 3_666
H1A C47 3.1631 no 3_666
H1A H46A 3.3613 no 3_666
H1A H46B 2.9285 no 3_666
H1B O5 2.4170 no 2_555
H1B N5 3.5614 no 3_666
H1B H10 2.5828 no 2_555
H1B H11 2.8213 no 2_555
H2A N5 2.7431 no 3_666
H2A C15 3.5309 no 3_666
H2A C17 3.2724 no 3_666
H2A C47 3.0861 no 3_666
H2A H15 3.0704 no 3_666
H2A H17B 2.3891 no 3_666
H2A O6B 3.5367 no 2_555
H2B C15 3.1165 no 3_666
H2B H9A 3.4682 no 3_666
H2B H15 2.3480 no 3_666
H2B H17B 3.1422 no 3_666
H3A O5 3.5729 no 2_555
H3A C43 3.4974 no 2_545
H3A H43A 3.3801 no 2_545
H3A H43B 2.8059 no 2_545
H3A O6A 2.9852 no 2_555
H3A O6B 3.3859 no 2_555
H3B O5 2.4804 no 2_555
H3B H10 2.7281 no 2_555
H3B H11 2.9925 no 2_555
H3B O6A 3.2702 no 2_555
H4A C35 3.1949 no 3_565
H4A H25B 3.2500 no 2_555
H4A H26C 3.3502 no 4_454
H4A H33 3.3879 no 3_565
H4A H35B 2.7415 no 3_565
H4A H35C 2.7636 no 3_565
H4B H7A 3.4898 no 2_545
H4B H26B 3.3241 no 4_454
H4B H26C 3.3923 no 4_454
H5A C21 3.0678 no 2_555
H5A C22 3.0634 no 2_555
H5A C25 3.3557 no 2_555
H5A H22 3.1587 no 2_555
H5A H25B 2.7546 no 2_555
H5A H33 2.9763 no 3_565
H5B O2 3.4963 no 2_555
H5B O5 3.0426 no 2_555
H5B C20 3.3101 no 2_555
H5B C21 3.1456 no 2_555
H5B C25 3.2652 no 2_555
H5B H10 2.7989 no 2_555
H5B H25A 3.3319 no 2_555
H5B H25B 2.8297 no 2_555
H6A C19 2.7419 no 2_555
H6A C20 2.8784 no 2_555
H6A C21 3.1172 no 2_555
H6A C22 3.1510 no 2_555
H6A C23 2.9910 no 2_555
H6A C24 2.7692 no 2_555
H6A H18A 3.4450 no 2_555
H6A H24 3.2396 no 2_555
H7A O2 3.4314 no 2_555
H7A C18 3.0099 no 2_555
H7A C19 3.2236 no 2_555
H7A C20 3.4871 no 2_555
H7A H4B 3.4898 no 2_555
H7A H18A 2.2129 no 2_555
H7A H18B 3.3485 no 2_555
H7B O2 2.9751 no 2_555
H7B O5 2.9308 no 2_555
H7B C20 3.2612 no 2_555
H7B H10 2.5803 no 2_555
H7B H18A 3.1578 no 2_555
H8A C26 3.4358 no 3_666
H8A H26B 2.4710 no 3_666
H8A H27A 3.2667 no 2_555
H8B H26B 3.0376 no 3_666
H9A C9 3.3710 no 3_666
H9A H2B 3.4682 no 3_666
H9A H9A 2.8781 no 3_666
H9A H9B 2.9459 no 3_666
H9B H9A 2.9459 no 3_666
H9B H15 3.4963 no 3_666
H9B H46B 3.3699 no .
H10 Tb1 3.5498 no .
H10 O2 2.0721 no .
H10 O3 2.9258 no .
H10 C1 3.5564 no 2_545
H10 C7 3.5438 no 2_545
H10 C20 3.0018 no .
H10 C21 3.4068 no .
H10 C25 3.0732 no .
H10 H1B 2.5828 no 2_545
H10 H3B 2.7281 no 2_545
H10 H5B 2.7989 no 2_545
H10 H7B 2.5803 no 2_545
H10 H25A 2.3259 no .
H10 H25B 3.2627 no .
H10 O6A 3.3473 no .
H11 O2 3.1803 no .
H11 O3 2.7137 no .
H11 N5 2.5596 no 4_454
H11 C29 3.4540 no .
H11 C34 3.5581 no .
H11 C47 3.0627 no 4_454
H11 H1B 2.8213 no 2_545
H11 H3B 2.9925 no 2_545
H11 H25A 3.0000 no .
H11 H34A 2.8781 no .
H11 O6A 2.5343 no .
H11 O6B 3.0681 no .
H13 C34 3.5896 no 3_566
H13 C41 3.2641 no 3_566
H13 C42 3.0841 no 3_566
H13 C44 3.4101 no 3_566
H13 H31 3.3604 no 3_566
H13 H34B 2.6847 no 3_566
H13 H42 2.9914 no 3_566
H13 H44A 3.2555 no 3_566
H13 H44B 3.1635 no 3_566
H15 C2 3.1262 no 3_666
H15 C23 3.2536 no 3_666
H15 C24 2.9368 no 3_666
H15 C26 3.5131 no 3_666
H15 H2A 3.0704 no 3_666
H15 H2B 2.3480 no 3_666
H15 H9B 3.4963 no 3_666
H15 H24 2.7691 no 3_666
H15 H26A 3.2983 no 3_666
H15 H26B 3.3881 no 3_666
H15 H46B 3.5497 no .
H16A H45B 3.2582 no 3_566
H16A H45C 3.3287 no 3_566
H16B C37 3.3163 no 3_566
H16B C38 3.0707 no 3_566
H16B C39 2.8861 no 3_566
H16B C40 2.9029 no 3_566
H16B C41 3.1548 no 3_566
H16B C42 3.3337 no 3_566
H16B C45 3.5498 no 3_566
H16B H40 3.3307 no 3_566
H16B H43C 3.3639 no 3_566
H16B H45B 3.1592 no 3_566
H16B H45C 3.2475 no 3_566
H16B H46C 3.3863 no .
H16C C37 3.4082 no 3_566
H16C C38 3.4653 no 3_566
H16C C45 3.3095 no 3_566
H16C H16C 2.7942 no 3_566
H16C H36A 3.5222 no 3_566
H16C H45B 3.2364 no 3_566
H16C H45C 2.6079 no 3_566
H17A C31 3.0775 no 3_566
H17A H31 2.1785 no 3_566
H17A H34B 3.2853 no 3_566
H17A H35A 3.3016 no 3_566
H17A H40 3.0560 no 4_565
H17A H44A 3.4108 no 3_566
H17A H44C 3.5956 no 4_565
H17B N5 2.9084 no .
H17B C2 3.1872 no 3_666
H17B C47 3.2622 no .
H17B H2A 2.3891 no 3_666
H17B H2B 3.1422 no 3_666
H17B H18B 3.0344 no 3_666
H17B H24 3.0458 no 3_666
H17B H40 3.3254 no 4_565
H17B H43B 3.4155 no 4_565
H17B O6B 3.3750 no 4_555
H17C C24 3.2378 no 3_666
H17C C40 3.0902 no 4_565
H17C C41 3.3692 no 4_565
H17C C44 3.3356 no 4_565
H17C H18B 3.4177 no 3_666
H17C H24 2.3555 no 3_666
H17C H26A 3.1373 no 3_666
H17C H31 3.1568 no 3_566
H17C H40 2.6906 no 4_565
H17C H44C 2.5671 no 4_565
H18A O4 3.3282 no 2_545
H18A C7 3.0879 no 2_545
H18A C38 3.3412 no 2_545
H18A H6A 3.4450 no 2_545
H18A H7A 2.2129 no 2_545
H18A H7B 3.1578 no 2_545
H18B C38 3.2850 no 2_545
H18B C39 2.9804 no 2_545
H18B C40 3.3769 no 2_545
H18B C43 3.2477 no 2_545
H18B H7A 3.3485 no 2_545
H18B H17B 3.0344 no 3_666
H18B H17C 3.4177 no 3_666
H18B H43A 3.4729 no 2_545
H18B H43B 2.7853 no 2_545
H22 C27 3.0811 no 4_555
H22 C28 3.3059 no 4_555
H22 C33 3.2132 no 4_555
H22 H5A 3.1587 no 2_545
H22 H27A 2.8878 no 4_555
H22 H27B 2.6216 no 4_555
H22 H33 2.9002 no 4_555
H22 H46A 3.0650 no .
H24 C15 3.4772 no 3_666
H24 C17 3.0686 no 3_666
H24 C40 3.2888 no 2_545
H24 C41 3.1306 no 2_545
H24 C42 3.4553 no 2_545
H24 H6A 3.2396 no 2_545
H24 H15 2.7691 no 3_666
H24 H17B 3.0458 no 3_666
H24 H17C 2.3555 no 3_666
H24 H40 3.5746 no 2_545
H24 H44C 3.1663 no 2_545
H25A O5 2.6467 no .
H25A H5B 3.3319 no 2_545
H25A H10 2.3259 no .
H25A H11 3.0000 no .
H25A H35C 3.3043 no 4_555
H25B O5 3.5096 no .
H25B C5 3.2588 no 2_545
H25B C32 3.2406 no 4_555
H25B C33 3.1161 no 4_555
H25B C35 3.0534 no 4_555
H25B H4A 3.2500 no 2_545
H25B H5A 2.7546 no 2_545
H25B H5B 2.8297 no 2_545
H25B H10 3.2627 no .
H25B H33 2.7759 no 4_555
H25B H35B 3.5626 no 4_555
H25B H35C 2.2281 no 4_555
H25B H46A 3.3358 no .
H25C C46 2.4418 no .
H25C H35C 3.2042 no 4_555
H25C H46A 2.2777 no .
H25C H46B 2.2769 no .
H25C H46C 2.3707 no .
H26A C44 3.2823 no 2_545
H26A C45 3.5580 no 3_666
H26A H15 3.2983 no 3_666
H26A H17C 3.1373 no 3_666
H26A H44A 3.1805 no 2_545
H26A H44C 2.6737 no 2_545
H26A H45A 2.6473 no 3_666
H26B O4 3.5875 no 3_666
H26B C8 3.1995 no 3_666
H26B H4B 3.3241 no 4_555
H26B H8A 2.4710 no 3_666
H26B H8B 3.0376 no 3_666
H26B H15 3.3881 no 3_666
H26B H27A 3.1775 no 4_555
H26B H27B 3.4129 no 4_555
H26B H45A 3.0204 no 3_666
H26C C35 3.5807 no 2_545
H26C H4A 3.3502 no 4_555
H26C H4B 3.3923 no 4_555
H26C H27A 3.4745 no 4_555
H26C H27B 2.9466 no 4_555
H26C H33 3.5165 no 2_545
H26C H35B 2.6677 no 2_545
H27A H8A 3.2667 no 2_545
H27A H22 2.8878 no 4_454
H27A H26B 3.1775 no 4_454
H27A H26C 3.4745 no 4_454
H27A H46A 3.5627 no 4_454
H27B C22 3.4406 no 4_454
H27B C26 3.5333 no 4_454
H27B H22 2.6216 no 4_454
H27B H26B 3.4129 no 4_454
H27B H26C 2.9466 no 4_454
H27B H33 3.1726 no 3_565
H31 C17 3.0517 no 3_566
H31 H13 3.3604 no 3_566
H31 H17A 2.1785 no 3_566
H31 H17C 3.1568 no 3_566
H31 H40 2.9700 no 2_445
H33 C25 3.5432 no 4_454
H33 H4A 3.3879 no 3_565
H33 H5A 2.9763 no 3_565
H33 H22 2.9002 no 4_454
H33 H25B 2.7759 no 4_454
H33 H26C 3.5165 no 2_555
H33 H27B 3.1726 no 3_565
H34A O5 3.5595 no .
H34A H11 2.8781 no .
H34A H45B 3.1677 no 3_566
H34B C13 3.1951 no 3_566
H34B C45 3.3352 no 3_566
H34B H13 2.6847 no 3_566
H34B H17A 3.2853 no 3_566
H34B H45A 3.3550 no 3_566
H34B H45B 3.1190 no 3_566
H34B H45C 2.9831 no 3_566
H34C N5 3.1760 no 4_454
H34C C44 3.2927 no 2_445
H34C C45 3.4889 no 3_566
H34C C47 3.2774 no 4_454
H34C H44B 2.9531 no 2_445
H34C H44C 2.7600 no 2_445
H34C H45A 3.3428 no 3_566
H34C H45B 2.9925 no 3_566
H34C H45C 3.5871 no 3_566
H35A H17A 3.3016 no 3_566
H35A H40 3.2752 no 2_445
H35A H43C 3.3510 no 2_445
H35B C26 3.5302 no 2_555
H35B H4A 2.7415 no 3_565
H35B H25B 3.5626 no 4_454
H35B H26C 2.6677 no 2_555
H35C C25 3.0374 no 4_454
H35C H4A 2.7636 no 3_565
H35C H25A 3.3043 no 4_454
H35C H25B 2.2281 no 4_454
H35C H25C 3.2042 no 4_454
H35C O6A 3.4441 no 4_454
H36A H16C 3.5222 no 3_566
H40 C17 3.1914 no 4_464
H40 H16B 3.3307 no 3_566
H40 H17A 3.0560 no 4_464
H40 H17B 3.3254 no 4_464
H40 H17C 2.6906 no 4_464
H40 H24 3.5746 no 2_555
H40 H31 2.9700 no 2_455
H40 H35A 3.2752 no 2_455
H40 H46C 3.4274 no 3_566
H42 H13 2.9914 no 3_566
H43A H3A 3.3801 no 2_555
H43A H18B 3.4729 no 2_555
H43A O6A 3.5983 no 3_566
H43B H3A 2.8059 no 2_555
H43B H17B 3.4155 no 4_464
H43B H18B 2.7853 no 2_555
H43B O6B 3.3093 no 1_565
H43C H16B 3.3639 no 3_566
H43C H35A 3.3510 no 2_455
H43C O6A 2.6739 no 3_566
H43C O6B 3.3177 no 3_566
H44A H13 3.2555 no 3_566
H44A H17A 3.4108 no 3_566
H44A H26A 3.1805 no 2_555
H44B N5 2.9018 no 3_566
H44B C13 3.5686 no 3_566
H44B C46 3.0346 no 3_566
H44B C47 2.6748 no 3_566
H44B H13 3.1635 no 3_566
H44B H34C 2.9531 no 2_455
H44B H46C 2.4829 no 3_566
H44C C17 3.4571 no 4_464
H44C C26 3.5990 no 2_555
H44C H17A 3.5956 no 4_464
H44C H17C 2.5671 no 4_464
H44C H24 3.1663 no 2_555
H44C H26A 2.6737 no 2_555
H44C H34C 2.7600 no 2_455
H44C H45A 3.3385 no 4_464
H45A C26 3.2644 no 3_666
H45A H26A 2.6473 no 3_666
H45A H26B 3.0204 no 3_666
H45A H34B 3.3550 no 3_566
H45A H34C 3.3428 no 3_566
H45A H44C 3.3385 no 4_565
H45B C16 3.4087 no 3_566
H45B C34 3.2773 no 3_566
H45B H16A 3.2582 no 3_566
H45B H16B 3.1592 no 3_566
H45B H16C 3.2364 no 3_566
H45B H34A 3.1677 no 3_566
H45B H34B 3.1190 no 3_566
H45B H34C 2.9925 no 3_566
H45C C16 3.2240 no 3_566
H45C C34 3.5829 no 3_566
H45C H16A 3.3287 no 3_566
H45C H16B 3.2475 no 3_566
H45C H16C 2.6079 no 3_566
H45C H34B 2.9831 no 3_566
H45C H34C 3.5871 no 3_566
H46A C25 3.1443 no .
H46A C28 3.0542 no 4_555
H46A C29 3.0840 no 4_555
H46A C30 3.1600 no 4_555
H46A C31 3.2429 no 4_555
H46A C32 3.2661 no 4_555
H46A C33 3.1478 no 4_555
H46A H1A 3.3613 no 3_666
H46A H22 3.0650 no .
H46A H25B 3.3358 no .
H46A H25C 2.2777 no .
H46A H27A 3.5627 no 4_555
H46B C10 3.0039 no .
H46B C11 3.1360 no .
H46B C12 3.3257 no .
H46B C13 3.3601 no .
H46B C14 3.2621 no .
H46B C15 3.0782 no .
H46B C25 3.2120 no .
H46B H1A 2.9285 no 3_666
H46B H9B 3.3699 no .
H46B H15 3.5497 no .
H46B H25C 2.2769 no .
H46C C12 3.3737 no .
H46C C13 3.3989 no .
H46C C25 3.3090 no .
H46C C31 3.4693 no 4_555
H46C C44 3.4032 no 3_566
H46C H16B 3.3863 no .
H46C H25C 2.3707 no .
H46C H40 3.4274 no 3_566
H46C H44B 2.4829 no 3_566
O6A H3A 2.9852 no 2_545
O6A H3B 3.2702 no 2_545
O6A H10 3.3473 no .
O6A H11 2.5343 no .
O6A H35C 3.4441 no 4_555
O6A H43A 3.5983 no 3_566
O6A H43C 2.6739 no 3_566
O6B H2A 3.5367 no 2_545
O6B H3A 3.3859 no 2_545
O6B H11 3.0681 no .
O6B H17B 3.3750 no 4_454
O6B H43B 3.3093 no 1_545
O6B H43C 3.3177 no 3_566

loop_
_geom_hbond_atom_site_label_D
_geom_hbond_atom_site_label_H
_geom_hbond_atom_site_label_A
_geom_hbond_distance_DA
_geom_hbond_distance_DH
_geom_hbond_distance_HA
_geom_hbond_angle_DHA
_geom_hbond_publ_flag
O5 H10 O2 2.721(8) 0.670 2.072 163.7 no
O5 H11 O6A 2.808(17) 0.788 2.534 102.2 no
